data_9004582
loop_
_publ_author_name
'Li, Y.'
'Burns, P. C.'

_publ_section_title
;
 Investigations of crystal-chemical variability in lead uranyl oxide
 hydrates. II. Fourmarierite
 Note: sample CMNMC 81099
;
_journal_name_full 'The Canadian Mineralogist'
_journal_page_first 737
_journal_page_last 749
_journal_paper_doi 10.2113/gscanmin.38.3.737
_journal_volume 38
_journal_year 2000
_chemical_compound_source 'Shinkolobwe, Democratic Republic of Congo'
_chemical_formula_sum 'H10 O19 Pb U4'
_chemical_name_mineral Fourmarierite
_space_group_IT_number 36
_symmetry_space_group_name_Hall 'B -2 -2b'
_symmetry_space_group_name_H-M 'B b 21 m'
_cell_angle_alpha 90
_cell_angle_beta 90
_cell_angle_gamma 90
_cell_formula_units_Z 8
_cell_length_a 14.014
_cell_length_b 16.412
_cell_length_c 14.322
_cell_volume 3294.028
_database_code_amcsd 0005674
_exptl_crystal_density_diffrn 5.934
_cod_original_formula_sum 'U4 Pb O19 H10'
_cod_database_code 9004582

loop_
_space_group_symop_operation_xyz
x,y,z
1/2+x,y,1/2+z
-x,1/2+y,z
1/2-x,1/2+y,1/2+z
x,y,-z
1/2+x,y,1/2-z
-x,1/2+y,-z
1/2-x,1/2+y,1/2-z

loop_
_atom_site_label
_atom_site_fract_x
_atom_site_fract_y
_atom_site_fract_z
_atom_site_U_iso_or_equiv
_atom_site_type_symbol
_atom_site_attached_hydrogens
U(1) 0.02500 0.11690 0.24300 0.01300 U 0
U(2) 0.01540 0.38280 0.23970 0.01400 U 0
U(3) 0.27240 0.02140 0.22150 0.01200 U 0
U(4) 0.24160 0.25360 0.26160 0.01300 U 0
Pb(1) 0.18740 0.38210 0.00000 0.02800 Pb 0
Pb(2) 0.32930 0.60380 0.00000 0.02600 Pb 0
O(1) -0.00360 0.13410 0.12260 0.02900 O 0
O(2) 0.05250 0.09510 0.36490 0.02300 O 0
O(3) 0.05400 0.37410 0.11980 0.01900 O 0
O(4) -0.02760 0.38730 0.35520 0.02800 O 0
O(5) 0.29030 0.02520 0.09810 0.02100 O 0
O(6) 0.24720 0.01030 0.34170 0.03300 O 0
O(7) 0.25270 0.29460 0.14450 0.01900 O 0
O(8) 0.23840 0.21550 0.38200 0.02800 O 0
O(9) 0.10710 -0.01750 0.19290 0.00600 O 0
O(10) -0.07260 0.00740 0.24010 0.01500 O 0
O(11) -0.13360 0.15900 0.28990 0.01400 O 0
O-H(12) 0.06950 0.25020 0.26990 0.02400 O 1
O(13) 0.18020 0.13420 0.21350 0.02400 O 0
O(14) -0.11670 0.31440 0.18630 0.02300 O 0
O-H(15) 0.18250 0.38150 0.30010 0.01900 O 1
Wat(16) 0.13200 0.54080 0.00000 0.03100 O 2
Wat(17) 0.37030 0.44840 0.00000 0.02900 O 2
Wat(18) 0.13600 0.21400 0.00000 0.05700 O 2
Wat(19) 0.46300 0.73400 0.00000 0.11100 O 2
Wat(20) 0.11800 -0.04250 0.00000 0.04100 O 2
Wat(21) 0.35700 0.16760 0.00000 0.04500 O 2
Wat(22) 0.09200 0.77280 0.00000 0.05500 O 2
Wat(23) 0.32200 0.86900 0.00000 0.09300 O 2

loop_
_cod_changelog_entry_id
_cod_changelog_entry_author
_cod_changelog_entry_date
_cod_changelog_entry_text
1
;cod-tools version 3.8.0
Id: cif_guess_AMCSD_atom_types 9581 2023-05-17 12:35:41Z saulius
;
2023-05-23T09:15:57+03:00
;Derived atom types and hydrogen counts
from atom names that follow the AMCSD naming convention
(Wat == water, O-H == hydroxyl).
;

loop_
_cod_related_entry_id
_cod_related_entry_database
_cod_related_entry_code
1 AMCSD 0005674
